data_1008276
loop_
_publ_author_name
'Ibanez, A'
'Jumas, J C'
'Olivier-Fourcade, J'
'Philippot, E'

_publ_section_title
;
Mise en evidence d'un desordre statistique dans les structures
chalcogenoiodures d'etain et d'antimoine.
;
_journal_coden_ASTM JSSCBI
_journal_name_full 'Journal of Solid State Chemistry'
_journal_page_first 833
_journal_page_last 913
_journal_volume 55
_journal_year 1984
_chemical_formula_structural 'Sn2 Sb S2 I3'
_chemical_formula_sum 'I3 S2 Sb Sn2'
_chemical_name_systematic 'Ditin antimony disulfide triiodide'
_space_group_IT_number 63
_symmetry_cell_setting orthorhombic
_symmetry_Int_Tables_number 63
_symmetry_space_group_name_Hall '-C 2c 2'
_symmetry_space_group_name_H-M 'C m c m'
_cell_angle_alpha 90
_cell_angle_beta 90
_cell_angle_gamma 90
_cell_formula_units_Z 4
_cell_length_a 4.250(1)
_cell_length_b 13.990(3)
_cell_length_c 16.380(3)
_cell_volume 973.9
_refine_ls_R_factor_all 0.035
_cod_database_code 1008276

loop_
_symmetry_equiv_pos_as_xyz
x,y,z
x,-y,-z
x,y,1/2-z
x,-y,1/2+z
-x,-y,-z
-x,y,z
-x,-y,1/2+z
-x,y,1/2-z
1/2+x,1/2+y,z
1/2+x,1/2-y,-z
1/2+x,1/2+y,1/2-z
1/2+x,1/2-y,1/2+z
1/2-x,1/2-y,-z
1/2-x,1/2+y,z
1/2-x,1/2-y,1/2+z
1/2-x,1/2+y,1/2-z

loop_
_atom_site_aniso_label
_atom_site_aniso_U_11
_atom_site_aniso_U_12
_atom_site_aniso_U_13
_atom_site_aniso_U_22
_atom_site_aniso_U_23
_atom_site_aniso_U_33
I1 0.0136(3) 0. 0. 0.0150(3) -0.0032(4) 0.0119(3)
I2 0.0123(5) 0. 0. 0.0120(4) 0. 0.0125(4)
S1 0.0195(13) 0. 0. 0.0071(9) 0.001(1) 0.0078(8)
Sn1 0.0221(5) 0. 0. 0.0298(4) -0.0042(5) 0.0185(4)
Sb1 0.0187(7) 0. 0. 0.0215(16) -0.0084(9) 0.027(1)

loop_
_atom_site_label
_atom_site_type_symbol
_atom_site_symmetry_multiplicity
_atom_site_Wyckoff_symbol
_atom_site_fract_x
_atom_site_fract_y
_atom_site_fract_z
_atom_site_occupancy
_atom_site_attached_hydrogens
_atom_site_calc_flag
I1 I1- 8 f 0. 0.44081(5) 0.12205(4) 1. 0 d
I2 I1- 4 c 0. 0.14389(6) 0.25 1. 0 d
S1 S2- 8 f 0. 0.7275(2) 0.0803(1) 1. 0 d
Sn1 Sn2+ 8 f 0. 0.13299(6) 0.01789(5) 1. 0 d
Sb1 Sb3+ 8 f 0. 0.7987(1) 0.23409(9) 0.5 0 d

loop_
_atom_type_symbol
_atom_type_oxidation_number
I1- -1.000
S2- -2.000
Sn2+ 2.000
Sb3+ 3.000
